data_4508847
loop_
_publ_author_name
'Zang, Shuangquan'
'Su, Yang'
'Song, You'
'Li, Yizhi'
'Ni, Zhaoping'
'Zhu, Huizhen'
'Meng, Qingjin'

_publ_section_title
;
 Tuning the Framework Formation of Ni(II) Complexes by Controlling the
 Hydrolysis of 2,2&#x2018;,3,3&#x2018;-Thiodiphthalic Dianhydride:&#x2009;
 Syntheses, Crystal Structures, and Physical Properties
;
_journal_issue 10
_journal_name_full 'Crystal Growth &amp; Design'
_journal_page_first 2369
_journal_paper_doi 10.1021/cg060343u
_journal_volume 6
_journal_year 2006
_chemical_formula_moiety ' 2(C36 H26 N4 Ni2 O10 S), 3.4(H4 O2), 4(H0.80 O0.40), H4 O2, H4 O2'
_chemical_formula_sum 'C72 H72 N8 Ni4 O30 S2'
_chemical_formula_weight 1828.34
_space_group_crystal_system monoclinic
_space_group_IT_number 5
_symmetry_space_group_name_Hall 'C 2y'
_symmetry_space_group_name_H-M 'C 1 2 1'
_atom_sites_solution_hydrogens geom
_atom_sites_solution_primary direct
_atom_sites_solution_secondary difmap
_audit_creation_method SHELXL-97
_cell_angle_alpha 90.00
_cell_angle_beta 108.145(8)
_cell_angle_gamma 90.00
_cell_formula_units_Z 1
_cell_length_a 25.122(7)
_cell_length_b 8.253(2)
_cell_length_c 11.259(3)
_cell_measurement_temperature 293(2)
_cell_volume 2218.3(10)
_computing_cell_refinement SMART
_computing_data_collection 'SMART (Bruker, 2000)'
_computing_data_reduction 'SAINT (Bruker, 2000)'
_computing_molecular_graphics SHELXTL
_computing_publication_material SHELXTL
_computing_structure_refinement SHELXTL
_computing_structure_solution 'SHELXTL (Bruker, 2000)'
_diffrn_ambient_temperature 293(2)
_diffrn_measured_fraction_theta_full 0.994
_diffrn_measured_fraction_theta_max 0.994
_diffrn_radiation_monochromator graphite
_diffrn_radiation_source 'fine-focus sealed tube'
_diffrn_radiation_type MoK\a
_diffrn_radiation_wavelength 0.71073
_diffrn_reflns_av_R_equivalents 0.0289
_diffrn_reflns_av_sigmaI/netI 0.0763
_diffrn_reflns_limit_h_max 30
_diffrn_reflns_limit_h_min -30
_diffrn_reflns_limit_k_max 10
_diffrn_reflns_limit_k_min -10
_diffrn_reflns_limit_l_max 13
_diffrn_reflns_limit_l_min -10
_diffrn_reflns_number 5992
_diffrn_reflns_theta_full 26.00
_diffrn_reflns_theta_max 26.00
_diffrn_reflns_theta_min 1.90
_exptl_absorpt_coefficient_mu 0.962
_exptl_absorpt_correction_T_max 0.843
_exptl_absorpt_correction_T_min 0.752
_exptl_absorpt_correction_type multi-scan
_exptl_absorpt_process_details 'SADABS(Bruker, 2000)'
_exptl_crystal_colour green
_exptl_crystal_density_diffrn 1.369
_exptl_crystal_density_method 'not measured'
_exptl_crystal_description rectangle
_exptl_crystal_F_000 944
_exptl_crystal_size_max 0.35
_exptl_crystal_size_mid 0.26
_exptl_crystal_size_min 0.18
_refine_diff_density_max 0.382
_refine_diff_density_min -0.535
_refine_diff_density_rms 0.070
_refine_ls_abs_structure_details 'Flack H D (1983), Acta Cryst. A39, 876-881'
_refine_ls_abs_structure_Flack 0.042(19)
_refine_ls_extinction_method none
_refine_ls_goodness_of_fit_ref 1.027
_refine_ls_hydrogen_treatment constr
_refine_ls_matrix_type full
_refine_ls_number_parameters 281
_refine_ls_number_reflns 4094
_refine_ls_number_restraints 1
_refine_ls_restrained_S_all 1.027
_refine_ls_R_factor_all 0.0689
_refine_ls_R_factor_gt 0.0542
_refine_ls_shift/su_max 0.000
_refine_ls_shift/su_mean 0.000
_refine_ls_structure_factor_coef Fsqd
_refine_ls_weighting_details 'calc w=1/[\s^2^(Fo^2^)+(0.0700P)^2^+0.0000P] where P=(Fo^2^+2Fc^2^)/3'
_refine_ls_weighting_scheme calc
_refine_ls_wR_factor_gt 0.1163
_refine_ls_wR_factor_ref 0.1199
_reflns_number_gt 3434
_reflns_number_total 4094
_reflns_threshold_expression >2sigma(I)
_cod_data_source_file cg060343usup3.cif
_cod_data_source_block 1
_cod_original_sg_symbol_Hall 'C 2y '
_cod_original_sg_symbol_H-M 'C2 '
_cod_database_code 4508847

loop_
_symmetry_equiv_pos_as_xyz
'x, y, z'
'-x, y, -z'
'x+1/2, y+1/2, z'
'-x+1/2, y+1/2, -z'

loop_
_atom_site_label
_atom_site_type_symbol
_atom_site_fract_x
_atom_site_fract_y
_atom_site_fract_z
_atom_site_U_iso_or_equiv
_atom_site_adp_type
_atom_site_occupancy
_atom_site_symmetry_multiplicity
_atom_site_calc_flag
_atom_site_refinement_flags
Ni1 Ni 0.31378(2) 0.54981(6) 0.07006(5) 0.02932(16) Uani 1 1 d .
C3 C 0.35173(19) 0.1877(6) -0.0604(4) 0.0297(10) Uani 1 1 d .
C2 C 0.40087(19) 0.2772(6) -0.0010(4) 0.0286(10) Uani 1 1 d .
C1 C 0.4427(2) 0.2852(6) -0.0599(5) 0.0314(10) Uani 1 1 d .
C6 C 0.4368(2) 0.1978(7) -0.1699(5) 0.0441(13) Uani 1 1 d .
H6 H 0.4647 0.2023 -0.2082 0.053 Uiso 1 1 calc R
C5 C 0.3907(2) 0.1073(6) -0.2199(4) 0.0336(11) Uani 1 1 d .
H5 H 0.3870 0.0498 -0.2931 0.040 Uiso 1 1 calc R
C4 C 0.3486(2) 0.0979(6) -0.1644(5) 0.0349(11) Uani 1 1 d .
H4 H 0.3181 0.0300 -0.1981 0.042 Uiso 1 1 calc R
C7 C 0.30331(19) 0.1867(6) -0.0078(4) 0.0272(10) Uani 1 1 d .
C8 C 0.4116(2) 0.3600(6) 0.1250(5) 0.0329(11) Uani 1 1 d .
C9 C 0.2667(2) 0.5035(6) -0.2118(5) 0.0380(12) Uani 1 1 d .
H9 H 0.2356 0.4630 -0.1932 0.046 Uiso 1 1 calc R
C10 C 0.2672(2) 0.4974(6) -0.3321(5) 0.0358(12) Uani 1 1 d .
H10 H 0.2364 0.4567 -0.3943 0.043 Uiso 1 1 calc R
C11 C 0.31379(18) 0.5518(9) -0.3625(4) 0.0355(10) Uani 1 1 d .
C12 C 0.3580(2) 0.6177(7) -0.2659(5) 0.0389(12) Uani 1 1 d .
H12 H 0.3896 0.6584 -0.2822 0.047 Uiso 1 1 calc R
C13 C 0.3542(2) 0.6217(6) -0.1463(4) 0.0300(10) Uani 1 1 d .
H13 H 0.3839 0.6646 -0.0824 0.036 Uiso 1 1 calc R
C14 C 0.3465(2) 0.6484(7) 0.3398(4) 0.0381(12) Uani 1 1 d .
H14 H 0.3673 0.7248 0.3125 0.046 Uiso 1 1 calc R
C15 C 0.3460(2) 0.6570(7) 0.4650(5) 0.0392(12) Uani 1 1 d .
H15 H 0.3648 0.7394 0.5178 0.047 Uiso 1 1 calc R
C16 C 0.3165(2) 0.5382(8) 0.5073(4) 0.0380(11) Uani 1 1 d .
C17 C 0.2887(2) 0.4263(7) 0.4261(5) 0.0410(12) Uani 1 1 d .
H17 H 0.2678 0.3479 0.4510 0.049 Uiso 1 1 calc R
C18 C 0.2911(2) 0.4267(6) 0.3041(4) 0.0350(11) Uani 1 1 d .
H18 H 0.2723 0.3457 0.2497 0.042 Uiso 1 1 calc R
N1 N 0.30928(17) 0.5659(6) -0.1186(3) 0.0330(8) Uani 1 1 d .
N2 N 0.31942(15) 0.5397(7) 0.2616(3) 0.0341(8) Uani 1 1 d .
O3 O 0.29581(15) 0.3036(4) 0.0536(3) 0.0330(8) Uani 1 1 d .
O4 O 0.27123(12) 0.0693(4) -0.0377(3) 0.0288(6) Uani 1 1 d .
O1 O 0.39911(14) 0.5057(4) 0.1285(3) 0.0310(8) Uani 1 1 d .
O2 O 0.43433(15) 0.2733(4) 0.2173(4) 0.0396(9) Uani 1 1 d .
O5 O 0.32848(15) 0.7950(4) 0.0845(3) 0.0322(8) Uani 1 1 d .
H5C H 0.3288 0.8321 0.0143 0.039 Uiso 1 1 d R
H5A H 0.3587 0.8127 0.1376 0.039 Uiso 1 1 d R
O6 O 0.4311(3) 0.9429(7) 0.1875(6) 0.0432(15) Uani 0.60 1 d P
H6D H 0.4309 1.0064 0.2468 0.052 Uiso 0.60 1 d PR
H6C H 0.4467 0.9897 0.1397 0.052 Uiso 0.60 1 d PR
O7 O 0.5000 0.8491(8) 1.0000 0.0437(16) Uani 0.80 2 d SP
H7D H 0.4818 0.8734 1.0496 0.052 Uiso 0.40 1 d PR
H7B H 0.4780 0.8064 0.9342 0.052 Uiso 0.40 1 d PR
O8 O 0.4306(3) 0.2446(9) 0.4689(7) 0.0466(19) Uani 0.50 1 d P
H8B H 0.4041 0.2437 0.5010 0.056 Uiso 0.50 1 d PR
H8C H 0.4256 0.1691 0.4152 0.056 Uiso 0.50 1 d PR
O9 O 0.4466(3) 0.9515(9) 0.5317(7) 0.0390(16) Uani 0.50 1 d P
H9B H 0.4181 1.0113 0.5008 0.047 Uiso 0.50 1 d PR
H9C H 0.4725 0.9832 0.5034 0.047 Uiso 0.50 1 d PR
O10 O 0.5096(3) 0.5741(11) 0.3544(6) 0.0437(19) Uani 0.50 1 d P
H10D H 0.4919 0.6567 0.3170 0.052 Uiso 0.50 1 d PR
H10A H 0.5353 0.6042 0.4197 0.052 Uiso 0.50 1 d PR
S1 S 0.5000 0.4199(2) 0.0000 0.0284(3) Uani 1 2 d S

loop_
_atom_site_aniso_label
_atom_site_aniso_U_11
_atom_site_aniso_U_22
_atom_site_aniso_U_33
_atom_site_aniso_U_23
_atom_site_aniso_U_13
_atom_site_aniso_U_12
Ni1 0.0278(3) 0.0300(3) 0.0294(3) -0.0003(3) 0.0078(2) -0.0004(3)
C3 0.028(2) 0.040(3) 0.026(2) 0.0017(18) 0.0152(19) -0.0020(19)
C2 0.026(2) 0.033(3) 0.028(2) -0.0036(19) 0.0100(19) -0.0045(18)
C1 0.029(2) 0.031(3) 0.041(3) -0.008(2) 0.022(2) -0.0015(19)
C6 0.041(3) 0.039(3) 0.052(3) 0.017(2) 0.014(3) 0.009(2)
C5 0.035(3) 0.034(2) 0.029(2) -0.0008(17) 0.006(2) 0.0176(19)
C4 0.035(3) 0.031(3) 0.035(2) -0.0021(18) 0.006(2) 0.0111(18)
C7 0.030(2) 0.027(2) 0.025(2) -0.0047(17) 0.0096(19) -0.0128(19)
C8 0.033(3) 0.036(3) 0.032(2) -0.003(2) 0.013(2) -0.001(2)
C9 0.037(3) 0.042(3) 0.038(3) -0.001(2) 0.017(2) -0.002(2)
C10 0.036(3) 0.041(3) 0.033(2) 0.002(2) 0.015(2) 0.010(2)
C11 0.032(2) 0.044(3) 0.031(2) -0.003(3) 0.0107(17) -0.014(3)
C12 0.042(3) 0.049(3) 0.032(3) -0.010(2) 0.021(2) -0.001(2)
C13 0.032(2) 0.040(2) 0.019(2) -0.0013(18) 0.0081(17) 0.001(2)
C14 0.030(3) 0.053(3) 0.023(2) 0.005(2) -0.003(2) -0.002(2)
C15 0.045(3) 0.046(3) 0.028(2) -0.004(2) 0.013(2) 0.011(2)
C16 0.049(3) 0.035(3) 0.035(2) -0.016(3) 0.020(2) -0.004(3)
C17 0.037(3) 0.032(3) 0.047(3) 0.002(2) 0.002(2) 0.004(2)
C18 0.056(3) 0.028(2) 0.029(2) 0.004(2) 0.025(2) 0.010(2)
N1 0.0380(19) 0.032(2) 0.0338(18) 0.0016(19) 0.0184(15) -0.002(2)
N2 0.0345(19) 0.042(2) 0.0291(18) -0.008(2) 0.0141(15) -0.008(2)
O3 0.0260(17) 0.039(2) 0.0316(17) -0.0001(15) 0.0058(15) 0.0014(16)
O4 0.0311(15) 0.0245(17) 0.0310(14) -0.0031(14) 0.0098(12) 0.0068(15)
O1 0.0346(17) 0.028(2) 0.0320(16) 0.0070(12) 0.0119(14) 0.0034(13)
O2 0.0336(19) 0.036(2) 0.045(2) -0.0133(16) 0.0058(16) -0.0116(15)
O5 0.0267(17) 0.0316(19) 0.0315(17) -0.0056(13) -0.0008(14) -0.0017(15)
O6 0.040(3) 0.027(3) 0.047(4) -0.010(3) -0.009(3) 0.012(3)
O7 0.035(4) 0.050(4) 0.045(4) 0.000 0.011(3) 0.000
O8 0.061(5) 0.029(4) 0.051(5) -0.002(3) 0.018(4) 0.000(3)
O9 0.036(4) 0.037(4) 0.040(4) 0.002(3) 0.005(3) 0.002(3)
O10 0.031(3) 0.055(5) 0.045(4) 0.023(4) 0.013(3) 0.010(3)
S1 0.0327(9) 0.0322(9) 0.0278(8) 0.000 0.0205(7) 0.000

loop_
_atom_type_symbol
_atom_type_description
_atom_type_scat_dispersion_real
_atom_type_scat_dispersion_imag
_atom_type_scat_source
C C 0.0033 0.0016 'International Tables Vol C Tables 4.2.6.8 and 6.1.1.4'
H H 0.0000 0.0000 'International Tables Vol C Tables 4.2.6.8 and 6.1.1.4'
N N 0.0061 0.0033 'International Tables Vol C Tables 4.2.6.8 and 6.1.1.4'
O O 0.0106 0.0060 'International Tables Vol C Tables 4.2.6.8 and 6.1.1.4'
S S 0.1246 0.1234 'International Tables Vol C Tables 4.2.6.8 and 6.1.1.4'
Ni Ni 0.3393 1.1124 'International Tables Vol C Tables 4.2.6.8 and 6.1.1.4'

loop_
_geom_angle_atom_site_label_1
_geom_angle_atom_site_label_2
_geom_angle_atom_site_label_3
_geom_angle
_geom_angle_site_symmetry_1
_geom_angle_site_symmetry_3
O5 Ni1 O4 95.05(14) . 4
O5 Ni1 O1 90.29(13) . .
O4 Ni1 O1 170.14(13) 4 .
O5 Ni1 O3 177.92(16) . .
O4 Ni1 O3 82.89(14) 4 .
O1 Ni1 O3 91.79(13) . .
O5 Ni1 N1 88.26(17) . .
O4 Ni1 N1 95.18(14) 4 .
O1 Ni1 N1 93.25(15) . .
O3 Ni1 N1 91.69(17) . .
O5 Ni1 N2 90.26(18) . .
O4 Ni1 N2 85.41(13) 4 .
O1 Ni1 N2 86.29(14) . .
O3 Ni1 N2 89.80(17) . .
N1 Ni1 N2 178.5(2) . .
C4 C3 C2 119.8(4) . .
C4 C3 C7 119.7(4) . .
C2 C3 C7 120.5(4) . .
C1 C2 C3 118.1(4) . .
C1 C2 C8 118.4(4) . .
C3 C2 C8 123.4(4) . .
C6 C1 C2 120.3(5) . .
C6 C1 S1 120.5(4) . .
C2 C1 S1 119.1(4) . .
C5 C6 C1 119.7(5) . .
C5 C6 H6 120.2 . .
C1 C6 H6 120.2 . .
C6 C5 C4 121.3(5) . .
C6 C5 H5 119.3 . .
C4 C5 H5 119.3 . .
C3 C4 C5 120.5(5) . .
C3 C4 H4 119.8 . .
C5 C4 H4 119.8 . .
O3 C7 O4 124.3(4) . .
O3 C7 C3 119.8(4) . .
O4 C7 C3 115.7(4) . .
O2 C8 O1 125.7(5) . .
O2 C8 C2 115.0(4) . .
O1 C8 C2 119.3(4) . .
N1 C9 C10 122.5(5) . .
N1 C9 H9 118.7 . .
C10 C9 H9 118.7 . .
C9 C10 C11 120.2(5) . .
C9 C10 H10 119.9 . .
C11 C10 H10 119.9 . .
C10 C11 C12 117.3(4) . .
C10 C11 C16 121.0(4) . 1_554
C12 C11 C16 121.6(4) . 1_554
C13 C12 C11 119.2(5) . .
C13 C12 H12 120.4 . .
C11 C12 H12 120.4 . .
N1 C13 C12 122.5(5) . .
N1 C13 H13 118.8 . .
C12 C13 H13 118.8 . .
N2 C14 C15 123.2(5) . .
N2 C14 H14 118.4 . .
C15 C14 H14 118.4 . .
C16 C15 C14 118.3(5) . .
C16 C15 H15 120.9 . .
C14 C15 H15 120.9 . .
C17 C16 C15 118.1(5) . .
C17 C16 C11 123.5(5) . 1_556
C15 C16 C11 118.2(4) . 1_556
C16 C17 C18 120.1(5) . .
C16 C17 H17 119.9 . .
C18 C17 H17 119.9 . .
N2 C18 C17 122.7(5) . .
N2 C18 H18 118.7 . .
C17 C18 H18 118.7 . .
C13 N1 C9 118.2(4) . .
C13 N1 Ni1 118.2(3) . .
C9 N1 Ni1 123.0(3) . .
C14 N2 C18 117.5(4) . .
C14 N2 Ni1 121.4(4) . .
C18 N2 Ni1 120.9(3) . .
C7 O3 Ni1 138.4(3) . .
C7 O4 Ni1 131.4(3) . 4_545
C8 O1 Ni1 114.0(3) . .
Ni1 O5 H5C 109.6 . .
Ni1 O5 H5A 109.6 . .
H5C O5 H5A 109.8 . .
H6D O6 H6C 109.5 . .
H7D O7 H7B 109.5 . .
H8B O8 H8C 109.5 . .
H9B O9 H9C 108.2 . .
H10D O10 H10A 109.5 . .
C1 S1 C1 102.6(3) 2_655 .

loop_
_geom_bond_atom_site_label_1
_geom_bond_atom_site_label_2
_geom_bond_distance
_geom_bond_site_symmetry_2
Ni1 O5 2.055(3) .
Ni1 O4 2.058(3) 4
Ni1 O1 2.069(3) .
Ni1 O3 2.077(4) .
Ni1 N1 2.096(4) .
Ni1 N2 2.118(4) .
C3 C4 1.367(7) .
C3 C2 1.415(7) .
C3 C7 1.510(6) .
C2 C1 1.407(6) .
C2 C8 1.522(7) .
C1 C6 1.401(8) .
C1 S1 1.778(5) .
C6 C5 1.345(8) .
C6 H6 0.9300 .
C5 C4 1.388(7) .
C5 H5 0.9300 .
C4 H4 0.9300 .
C7 O3 1.235(6) .
C7 O4 1.238(6) .
C8 O2 1.244(6) .
C8 O1 1.247(6) .
C9 N1 1.346(7) .
C9 C10 1.360(7) .
C9 H9 0.9300 .
C10 C11 1.391(7) .
C10 H10 0.9300 .
C11 C12 1.400(7) .
C11 C16 1.493(6) 1_554
C12 C13 1.379(7) .
C12 H12 0.9300 .
C13 N1 1.343(6) .
C13 H13 0.9300 .
C14 N2 1.292(7) .
C14 C15 1.416(7) .
C14 H14 0.9300 .
C15 C16 1.399(8) .
C15 H15 0.9300 .
C16 C17 1.333(8) .
C16 C11 1.493(6) 1_556
C17 C18 1.393(7) .
C17 H17 0.9300 .
C18 N2 1.349(7) .
C18 H18 0.9300 .
O4 Ni1 2.058(3) 4_545
O5 H5C 0.8500 .
O5 H5A 0.8199 .
O6 H6D 0.8500 .
O6 H6C 0.8500 .
O7 H7D 0.8501 .
O7 H7B 0.8500 .
O8 H8B 0.8497 .
O8 H8C 0.8501 .
O9 H9B 0.8498 .
O9 H9C 0.8504 .
O10 H10D 0.8499 .
O10 H10A 0.8500 .
S1 C1 1.778(5) 2_655

loop_
_geom_hbond_atom_site_label_D
_geom_hbond_atom_site_label_H
_geom_hbond_atom_site_label_A
_geom_hbond_distance_DH
_geom_hbond_distance_HA
_geom_hbond_distance_DA
_geom_hbond_angle_DHA
_geom_hbond_site_symmetry_A
O5 H5A O6 0.82 2.04 2.761(7) 147.2 .
O8 H8C O2 0.85 2.46 2.874(9) 110.7 .
O6 H6D O2 0.85 2.23 2.746(7) 118.8 1_565
O9 H9B O8 0.85 2.00 2.517(10) 118.3 1_565
O7 H7D O6 0.85 2.36 3.213(7) 179.6 1_556
O9 H9C O9 0.85 2.20 2.985(15) 152.5 2_656
